data_4083698
loop_
_publ_author_name
'Hao, Peng'
'Zhang, Shu'
'Sun, Wen-Hua'
'Shi, Qisong'
'Adewuyi, Sherrif'
'Lu, Xiaoming'
'Li, Peizhou'

_publ_section_title
;
 Synthesis, Characterization and Ethylene Oligomerization Studies of
 Nickel Complexes Bearing 2-Benzimidazolylpyridine Derivatives
;
_journal_issue 9
_journal_name_full Organometallics
_journal_page_first 2439
_journal_paper_doi 10.1021/om070049e
_journal_volume 26
_journal_year 2007
_chemical_formula_sum 'C27 H30 Cl2 N4 Ni'
_chemical_formula_weight 540.16
_chemical_name_systematic
;
{(E)-2,6-diisopropyl-N-(1-(6-(1-methyl-1H-benzo[d]imidazol-2-yl)
pyridin-2-yl)ethylidene)benzenamine}dichloronickel
;
_space_group_IT_number 14
_symmetry_cell_setting monoclinic
_symmetry_space_group_name_Hall '-P 2ybc'
_symmetry_space_group_name_H-M 'P 1 21/c 1'
_atom_sites_solution_hydrogens geom
_atom_sites_solution_primary direct
_atom_sites_solution_secondary difmap
_audit_creation_method SHELXL-97
_cell_angle_alpha 90.00
_cell_angle_beta 91.9400(10)
_cell_angle_gamma 90.00
_cell_formula_units_Z 4
_cell_length_a 9.6969(2)
_cell_length_b 14.9381(3)
_cell_length_c 18.2266(4)
_cell_measurement_reflns_used 452
_cell_measurement_temperature 293(2)
_cell_measurement_theta_max 28.31
_cell_measurement_theta_min 1.76
_cell_volume 2638.67(10)
_computing_cell_refinement 'Siemens SMART & SAINT'
_computing_data_collection 'Siemens SMART'
_computing_data_reduction 'Siemens XPREP'
_computing_molecular_graphics 'Bruker SHELXTL'
_computing_publication_material 'Bruker SHELXTL'
_computing_structure_refinement 'Siemens SHELXTL'
_computing_structure_solution 'Siemens SHELXTL'
_diffrn_ambient_temperature 293(2)
_diffrn_measured_fraction_theta_full 0.994
_diffrn_measured_fraction_theta_max 0.994
_diffrn_measurement_device_type 'Bruker P4'
_diffrn_measurement_method '\w scans'
_diffrn_radiation_monochromator graphite
_diffrn_radiation_source 'fine-focus sealed tube'
_diffrn_radiation_type MoK\a
_diffrn_radiation_wavelength 0.71073
_diffrn_reflns_av_R_equivalents 0.0228
_diffrn_reflns_av_sigmaI/netI 0.0215
_diffrn_reflns_limit_h_max 12
_diffrn_reflns_limit_h_min -12
_diffrn_reflns_limit_k_max 19
_diffrn_reflns_limit_k_min -19
_diffrn_reflns_limit_l_max 24
_diffrn_reflns_limit_l_min -23
_diffrn_reflns_number 26953
_diffrn_reflns_theta_full 28.31
_diffrn_reflns_theta_max 28.31
_diffrn_reflns_theta_min 1.76
_diffrn_standards_decay_% none
_diffrn_standards_interval_count none
_diffrn_standards_interval_time none
_diffrn_standards_number none
_exptl_absorpt_coefficient_mu 0.960
_exptl_absorpt_correction_T_max 0.9536
_exptl_absorpt_correction_T_min 0.7299
_exptl_absorpt_correction_type empirical
_exptl_absorpt_process_details 'SADABS (Sheldrick, 1996)'
_exptl_crystal_colour brown
_exptl_crystal_density_diffrn 1.360
_exptl_crystal_density_method 'not measured'
_exptl_crystal_description needle
_exptl_crystal_F_000 1128
_exptl_crystal_size_max 0.35
_exptl_crystal_size_mid 0.10
_exptl_crystal_size_min 0.05
_refine_diff_density_max 0.292
_refine_diff_density_min -0.311
_refine_diff_density_rms 0.058
_refine_ls_extinction_method none
_refine_ls_goodness_of_fit_ref 1.034
_refine_ls_hydrogen_treatment constr
_refine_ls_matrix_type full
_refine_ls_number_parameters 307
_refine_ls_number_reflns 6520
_refine_ls_number_restraints 0
_refine_ls_restrained_S_all 1.034
_refine_ls_R_factor_gt 0.0305
_refine_ls_shift/su_max 0.001
_refine_ls_shift/su_mean 0.000
_refine_ls_structure_factor_coef Fsqd
_refine_ls_weighting_details 'calc w=1/[\s^2^(Fo^2^)+(0.0557P)^2^+0.3157P] where P=(Fo^2^+2Fc^2^)/3'
_refine_ls_weighting_scheme calc
_refine_ls_wR_factor_gt 0.0875
_refine_ls_wR_factor_ref 0.0930
_reflns_number_gt 5186
_reflns_number_total 6520
_reflns_threshold_expression >2sigma(I)
_cod_data_source_file om070049esi20070118_011004.cif
_cod_data_source_block L3NiCl2
_cod_depositor_comments
;
The following automatic conversions were performed:

'_symmetry_cell_setting' value 'Monoclinic' changed to 'monoclinic'
according to
/usr/data/users/saulius/automatic-downloads/retrospective/ACS/lib/dictionaries/cif_core.dic
dictionary named 'cif_core.dic' version 2.4.2 from 2011-04-26.

Automatic conversion script
Id: cif_fix_values 2281 2013-09-26 08:29:07Z andrius 
;
_cod_original_sg_symbol_H-M P2(1)/c
_cod_database_code 4083698
_refine_ls_r_factor_ref 0.0416

loop_
_symmetry_equiv_pos_as_xyz
'x, y, z'
'-x, y+1/2, -z+1/2'
'-x, -y, -z'
'x, -y-1/2, z-1/2'

loop_
_atom_site_label
_atom_site_type_symbol
_atom_site_fract_x
_atom_site_fract_y
_atom_site_fract_z
_atom_site_U_iso_or_equiv
_atom_site_adp_type
_atom_site_occupancy
_atom_site_symmetry_multiplicity
_atom_site_calc_flag
_atom_site_refinement_flags
Ni Ni 0.337743(18) 0.507527(12) 0.186393(10) 0.03134(7) Uani 1 1 d .
N2 N 0.53520(12) 0.54796(8) 0.19939(7) 0.0331(3) Uani 1 1 d .
N4 N 0.63112(14) 0.40245(9) 0.05036(7) 0.0406(3) Uani 1 1 d .
N1 N 0.43302(13) 0.44657(8) 0.09741(7) 0.0348(3) Uani 1 1 d .
C7 C 0.56915(15) 0.45336(10) 0.10145(8) 0.0341(3) Uani 1 1 d .
N3 N 0.32992(13) 0.61423(8) 0.26906(7) 0.0342(3) Uani 1 1 d .
C8 C 0.63268(16) 0.51224(10) 0.15769(9) 0.0362(3) Uani 1 1 d .
C12 C 0.56905(15) 0.60617(11) 0.25242(9) 0.0378(3) Uani 1 1 d .
C13 C 0.44887(16) 0.64350(10) 0.29075(8) 0.0372(3) Uani 1 1 d .
C6 C 0.52723(19) 0.35948(11) 0.01111(8) 0.0429(4) Uani 1 1 d .
C1 C 0.40290(17) 0.38758(10) 0.04092(8) 0.0382(3) Uani 1 1 d .
C20 C 0.1628(2) 0.61726(14) 0.36776(11) 0.0576(5) Uani 1 1 d .
C15 C 0.20885(16) 0.65218(12) 0.30152(10) 0.0440(4) Uani 1 1 d .
C16 C 0.14343(18) 0.72297(13) 0.26440(11) 0.0525(5) Uani 1 1 d .
C2 C 0.2765(2) 0.35515(12) 0.01410(10) 0.0507(4) Uani 1 1 d .
H2A H 0.1938 0.3738 0.0334 0.061 Uiso 1 1 calc R
C5 C 0.5287(2) 0.29800(14) -0.04640(10) 0.0602(5) Uani 1 1 d .
H5A H 0.6110 0.2796 -0.0664 0.072 Uiso 1 1 calc R
C9 C 0.77052(18) 0.53300(13) 0.17020(11) 0.0498(4) Uani 1 1 d .
H9A H 0.8379 0.5078 0.1415 0.060 Uiso 1 1 calc R
C11 C 0.70541(18) 0.63011(14) 0.26731(11) 0.0528(5) Uani 1 1 d .
H11A H 0.7285 0.6710 0.3042 0.063 Uiso 1 1 calc R
C10 C 0.80594(18) 0.59129(15) 0.22563(12) 0.0596(5) Uani 1 1 d .
H10A H 0.8983 0.6049 0.2354 0.072 Uiso 1 1 calc R
C18 C -0.0145(2) 0.7307(2) 0.36372(16) 0.0828(9) Uani 1 1 d .
H18A H -0.0885 0.7583 0.3857 0.099 Uiso 1 1 calc R
C17 C 0.0301(2) 0.76241(16) 0.29810(14) 0.0723(7) Uani 1 1 d .
H17A H -0.0151 0.8105 0.2756 0.087 Uiso 1 1 calc R
C14 C 0.4761(2) 0.71228(13) 0.34881(11) 0.0550(5) Uani 1 1 d .
H14A H 0.3904 0.7305 0.3691 0.083 Uiso 1 1 calc R
H14B H 0.5204 0.7632 0.3278 0.083 Uiso 1 1 calc R
H14C H 0.5350 0.6873 0.3870 0.083 Uiso 1 1 calc R
C3 C 0.2798(3) 0.29379(15) -0.04278(11) 0.0683(6) Uani 1 1 d .
H3A H 0.1972 0.2706 -0.0619 0.082 Uiso 1 1 calc R
C21 C 0.2299(3) 0.53809(16) 0.40545(12) 0.0708(6) Uani 1 1 d .
H21A H 0.3092 0.5204 0.3768 0.085 Uiso 1 1 calc R
C4 C 0.4040(3) 0.26582(15) -0.07226(11) 0.0729(6) Uani 1 1 d .
H4A H 0.4019 0.2244 -0.1103 0.088 Uiso 1 1 calc R
C24 C 0.1919(2) 0.75830(14) 0.19177(12) 0.0608(5) Uani 1 1 d .
H24A H 0.2633 0.7173 0.1752 0.073 Uiso 1 1 calc R
C27 C 0.7791(2) 0.39048(16) 0.03803(12) 0.0655(6) Uani 1 1 d .
H27A H 0.8318 0.4271 0.0719 0.098 Uiso 1 1 calc R
H27B H 0.7984 0.4077 -0.0113 0.098 Uiso 1 1 calc R
H27C H 0.8036 0.3288 0.0454 0.098 Uiso 1 1 calc R
C19 C 0.0481(2) 0.65938(19) 0.39717(13) 0.0745(7) Uani 1 1 d .
H19A H 0.0138 0.6380 0.4408 0.089 Uiso 1 1 calc R
C26 C 0.0758(3) 0.75891(17) 0.13254(14) 0.0816(7) Uani 1 1 d .
H26A H 0.0373 0.6999 0.1277 0.122 Uiso 1 1 calc R
H26B H 0.1123 0.7771 0.0865 0.122 Uiso 1 1 calc R
H26C H 0.0052 0.8001 0.1463 0.122 Uiso 1 1 calc R
C25 C 0.2575(4) 0.8500(2) 0.19954(18) 0.1027(10) Uani 1 1 d .
H25A H 0.3305 0.8479 0.2364 0.154 Uiso 1 1 calc R
H25B H 0.1892 0.8926 0.2137 0.154 Uiso 1 1 calc R
H25C H 0.2943 0.8676 0.1535 0.154 Uiso 1 1 calc R
C23 C 0.1312(4) 0.4593(2) 0.40636(19) 0.1166(12) Uani 1 1 d .
H23A H 0.0988 0.4463 0.3572 0.175 Uiso 1 1 calc R
H23B H 0.0542 0.4739 0.4359 0.175 Uiso 1 1 calc R
H23C H 0.1782 0.4079 0.4266 0.175 Uiso 1 1 calc R
C22 C 0.2844(4) 0.5606(2) 0.48399(16) 0.1162(11) Uani 1 1 d .
H22A H 0.3460 0.6108 0.4823 0.174 Uiso 1 1 calc R
H22B H 0.3328 0.5098 0.5044 0.174 Uiso 1 1 calc R
H22C H 0.2082 0.5752 0.5141 0.174 Uiso 1 1 calc R
Cl2 Cl 0.11967(4) 0.51543(4) 0.13963(3) 0.05679(13) Uani 1 1 d .
Cl1 Cl 0.35264(6) 0.38597(3) 0.26203(3) 0.06011(14) Uani 1 1 d .

loop_
_atom_site_aniso_label
_atom_site_aniso_U_11
_atom_site_aniso_U_22
_atom_site_aniso_U_33
_atom_site_aniso_U_23
_atom_site_aniso_U_13
_atom_site_aniso_U_12
Ni 0.02397(11) 0.03290(11) 0.03734(12) -0.00276(7) 0.00365(8) -0.00068(7)
N2 0.0253(6) 0.0346(6) 0.0396(7) -0.0024(5) 0.0047(5) -0.0007(5)
N4 0.0434(8) 0.0399(7) 0.0392(7) 0.0035(6) 0.0124(6) 0.0108(6)
N1 0.0340(7) 0.0344(6) 0.0363(6) -0.0016(5) 0.0035(5) 0.0007(5)
C7 0.0345(8) 0.0331(7) 0.0352(7) 0.0027(6) 0.0077(6) 0.0045(6)
N3 0.0289(6) 0.0344(6) 0.0395(7) -0.0082(5) 0.0063(5) -0.0021(5)
C8 0.0291(8) 0.0371(8) 0.0427(8) 0.0033(6) 0.0062(6) 0.0022(6)
C12 0.0295(8) 0.0401(8) 0.0438(8) -0.0044(6) 0.0024(6) -0.0042(6)
C13 0.0353(8) 0.0354(8) 0.0413(8) -0.0060(6) 0.0055(6) -0.0053(6)
C6 0.0592(11) 0.0372(8) 0.0328(8) 0.0050(6) 0.0075(7) 0.0099(7)
C1 0.0487(9) 0.0328(7) 0.0332(7) 0.0025(6) 0.0017(6) 0.0043(6)
C20 0.0488(11) 0.0648(12) 0.0606(11) -0.0276(10) 0.0219(9) -0.0203(9)
C15 0.0306(8) 0.0473(9) 0.0546(10) -0.0231(8) 0.0101(7) -0.0075(7)
C16 0.0337(9) 0.0549(10) 0.0687(12) -0.0274(9) -0.0011(8) 0.0023(8)
C2 0.0581(11) 0.0465(10) 0.0470(10) -0.0017(8) -0.0070(8) -0.0032(8)
C5 0.0881(16) 0.0524(11) 0.0407(9) -0.0068(8) 0.0107(9) 0.0167(10)
C9 0.0265(8) 0.0569(10) 0.0664(12) -0.0060(9) 0.0106(8) 0.0001(7)
C11 0.0330(9) 0.0604(11) 0.0648(11) -0.0163(9) -0.0007(8) -0.0097(8)
C10 0.0245(8) 0.0712(13) 0.0832(14) -0.0116(11) 0.0035(8) -0.0099(8)
C18 0.0371(11) 0.106(2) 0.107(2) -0.0668(17) 0.0206(12) -0.0068(12)
C17 0.0397(10) 0.0760(15) 0.1008(18) -0.0460(13) -0.0035(11) 0.0120(10)
C14 0.0486(10) 0.0549(11) 0.0619(11) -0.0247(9) 0.0075(8) -0.0141(8)
C3 0.0876(16) 0.0577(12) 0.0583(12) -0.0126(10) -0.0178(11) -0.0066(11)
C21 0.0878(17) 0.0643(13) 0.0625(13) -0.0062(11) 0.0359(12) -0.0187(12)
C4 0.112(2) 0.0591(12) 0.0466(11) -0.0181(10) -0.0076(12) 0.0106(13)
C24 0.0520(11) 0.0525(11) 0.0771(14) -0.0089(10) -0.0087(10) 0.0133(9)
C27 0.0471(11) 0.0791(14) 0.0715(13) -0.0120(11) 0.0215(10) 0.0193(10)
C19 0.0537(13) 0.0923(18) 0.0795(15) -0.0420(14) 0.0328(11) -0.0226(12)
C26 0.0879(17) 0.0629(14) 0.0920(17) -0.0035(12) -0.0278(14) 0.0170(13)
C25 0.110(2) 0.086(2) 0.110(2) 0.0000(17) -0.0166(18) -0.0321(17)
C23 0.142(3) 0.0767(19) 0.135(3) -0.0162(19) 0.057(2) -0.046(2)
C22 0.169(3) 0.107(3) 0.0724(18) 0.0044(17) 0.0038(19) -0.005(2)
Cl2 0.0271(2) 0.0714(3) 0.0714(3) -0.0196(2) -0.00512(19) 0.00463(19)
Cl1 0.0799(4) 0.0463(2) 0.0551(3) 0.0132(2) 0.0170(2) 0.0098(2)

loop_
_atom_type_symbol
_atom_type_description
_atom_type_scat_dispersion_real
_atom_type_scat_dispersion_imag
_atom_type_scat_source
C C 0.0033 0.0016 'International Tables Vol C Tables 4.2.6.8 and 6.1.1.4'
H H 0.0000 0.0000 'International Tables Vol C Tables 4.2.6.8 and 6.1.1.4'
N N 0.0061 0.0033 'International Tables Vol C Tables 4.2.6.8 and 6.1.1.4'
Cl Cl 0.1484 0.1585 'International Tables Vol C Tables 4.2.6.8 and 6.1.1.4'
Ni Ni 0.3393 1.1124 'International Tables Vol C Tables 4.2.6.8 and 6.1.1.4'

loop_
_geom_angle_atom_site_label_1
_geom_angle_atom_site_label_2
_geom_angle_atom_site_label_3
_geom_angle
N2 Ni N1 77.27(5)
N2 Ni N3 75.90(5)
N1 Ni N3 150.50(5)
N2 Ni Cl2 154.68(4)
N1 Ni Cl2 99.33(4)
N3 Ni Cl2 99.64(4)
N2 Ni Cl1 97.30(4)
N1 Ni Cl1 95.80(4)
N3 Ni Cl1 99.56(4)
Cl2 Ni Cl1 108.02(2)
C12 N2 C8 120.57(13)
C12 N2 Ni 119.39(10)
C8 N2 Ni 119.91(10)
C7 N4 C6 106.55(13)
C7 N4 C27 129.01(16)
C6 N4 C27 124.42(15)
C7 N1 C1 106.04(12)
C7 N1 Ni 112.80(10)
C1 N1 Ni 139.97(11)
N1 C7 N4 112.49(14)
N1 C7 C8 118.58(12)
N4 C7 C8 128.93(14)
C13 N3 C15 118.26(13)
C13 N3 Ni 114.02(10)
C15 N3 Ni 127.71(10)
N2 C8 C9 120.80(15)
N2 C8 C7 110.23(13)
C9 C8 C7 128.96(14)
N2 C12 C11 121.31(14)
N2 C12 C13 114.05(13)
C11 C12 C13 124.61(15)
N3 C13 C12 115.97(13)
N3 C13 C14 126.08(15)
C12 C13 C14 117.94(14)
N4 C6 C5 132.28(17)
N4 C6 C1 106.43(14)
C5 C6 C1 121.27(18)
N1 C1 C2 130.30(16)
N1 C1 C6 108.49(15)
C2 C1 C6 121.20(16)
C19 C20 C15 116.3(2)
C19 C20 C21 121.0(2)
C15 C20 C21 122.71(16)
C16 C15 C20 123.13(16)
C16 C15 N3 117.37(15)
C20 C15 N3 119.49(17)
C15 C16 C17 117.0(2)
C15 C16 C24 122.54(15)
C17 C16 C24 120.4(2)
C3 C2 C1 116.84(19)
C3 C2 H2A 121.6
C1 C2 H2A 121.6
C4 C5 C6 117.27(19)
C4 C5 H5A 121.4
C6 C5 H5A 121.4
C10 C9 C8 118.76(16)
C10 C9 H9A 120.6
C8 C9 H9A 120.6
C10 C11 C12 117.97(17)
C10 C11 H11A 121.0
C12 C11 H11A 121.0
C9 C10 C11 120.54(16)
C9 C10 H10A 119.7
C11 C10 H10A 119.7
C19 C18 C17 120.83(19)
C19 C18 H18A 119.6
C17 C18 H18A 119.6
C18 C17 C16 120.7(2)
C18 C17 H17A 119.6
C16 C17 H17A 119.6
C13 C14 H14A 109.5
C13 C14 H14B 109.5
H14A C14 H14B 109.5
C13 C14 H14C 109.5
H14A C14 H14C 109.5
H14B C14 H14C 109.5
C2 C3 C4 121.8(2)
C2 C3 H3A 119.1
C4 C3 H3A 119.1
C20 C21 C23 110.6(3)
C20 C21 C22 112.4(2)
C23 C21 C22 110.8(2)
C20 C21 H21A 107.6
C23 C21 H21A 107.6
C22 C21 H21A 107.6
C5 C4 C3 121.64(19)
C5 C4 H4A 119.2
C3 C4 H4A 119.2
C25 C24 C16 112.0(2)
C25 C24 C26 110.9(2)
C16 C24 C26 112.02(19)
C25 C24 H24A 107.2
C16 C24 H24A 107.2
C26 C24 H24A 107.2
N4 C27 H27A 109.5
N4 C27 H27B 109.5
H27A C27 H27B 109.5
N4 C27 H27C 109.5
H27A C27 H27C 109.5
H27B C27 H27C 109.5
C18 C19 C20 121.9(2)
C18 C19 H19A 119.0
C20 C19 H19A 119.0
C24 C26 H26A 109.5
C24 C26 H26B 109.5
H26A C26 H26B 109.5
C24 C26 H26C 109.5
H26A C26 H26C 109.5
H26B C26 H26C 109.5
C24 C25 H25A 109.5
C24 C25 H25B 109.5
H25A C25 H25B 109.5
C24 C25 H25C 109.5
H25A C25 H25C 109.5
H25B C25 H25C 109.5
C21 C23 H23A 109.5
C21 C23 H23B 109.5
H23A C23 H23B 109.5
C21 C23 H23C 109.5
H23A C23 H23C 109.5
H23B C23 H23C 109.5
C21 C22 H22A 109.5
C21 C22 H22B 109.5
H22A C22 H22B 109.5
C21 C22 H22C 109.5
H22A C22 H22C 109.5
H22B C22 H22C 109.5

loop_
_geom_bond_atom_site_label_1
_geom_bond_atom_site_label_2
_geom_bond_distance
Ni N2 2.0140(12)
Ni N1 2.1012(12)
Ni N3 2.1964(12)
Ni Cl2 2.2561(5)
Ni Cl1 2.2815(5)
N2 C12 1.3328(19)
N2 C8 1.3435(19)
N4 C7 1.3582(18)
N4 C6 1.375(2)
N4 C27 1.471(2)
N1 C7 1.3234(19)
N1 C1 1.379(2)
C7 C8 1.470(2)
N3 C13 1.283(2)
N3 C15 1.4480(19)
C8 C9 1.383(2)
C12 C11 1.388(2)
C12 C13 1.487(2)
C13 C14 1.492(2)
C6 C5 1.394(2)
C6 C1 1.403(2)
C1 C2 1.391(2)
C20 C19 1.400(3)
C20 C15 1.402(3)
C20 C21 1.504(3)
C15 C16 1.396(3)
C16 C17 1.407(3)
C16 C24 1.515(3)
C2 C3 1.385(3)
C2 H2A 0.9300
C5 C4 1.370(3)
C5 H5A 0.9300
C9 C10 1.369(3)
C9 H9A 0.9300
C11 C10 1.383(3)
C11 H11A 0.9300
C10 H10A 0.9300
C18 C19 1.361(4)
C18 C17 1.370(4)
C18 H18A 0.9300
C17 H17A 0.9300
C14 H14A 0.9600
C14 H14B 0.9600
C14 H14C 0.9600
C3 C4 1.399(3)
C3 H3A 0.9300
C21 C23 1.517(3)
C21 C22 1.546(4)
C21 H21A 0.9800
C4 H4A 0.9300
C24 C25 1.515(3)
C24 C26 1.533(3)
C24 H24A 0.9800
C27 H27A 0.9600
C27 H27B 0.9600
C27 H27C 0.9600
C19 H19A 0.9300
C26 H26A 0.9600
C26 H26B 0.9600
C26 H26C 0.9600
C25 H25A 0.9600
C25 H25B 0.9600
C25 H25C 0.9600
C23 H23A 0.9600
C23 H23B 0.9600
C23 H23C 0.9600
C22 H22A 0.9600
C22 H22B 0.9600
C22 H22C 0.9600

loop_
_geom_torsion_atom_site_label_1
_geom_torsion_atom_site_label_2
_geom_torsion_atom_site_label_3
_geom_torsion_atom_site_label_4
_geom_torsion
N1 Ni N2 C12 175.03(13)
N3 Ni N2 C12 7.43(11)
Cl2 Ni N2 C12 90.13(14)
Cl1 Ni N2 C12 -90.64(11)
N1 Ni N2 C8 -8.93(11)
N3 Ni N2 C8 -176.53(12)
Cl2 Ni N2 C8 -93.83(14)
Cl1 Ni N2 C8 85.40(11)
N2 Ni N1 C7 9.60(10)
N3 Ni N1 C7 34.62(16)
Cl2 Ni N1 C7 164.03(10)
Cl1 Ni N1 C7 -86.60(10)
N2 Ni N1 C1 174.73(17)
N3 Ni N1 C1 -160.26(14)
Cl2 Ni N1 C1 -30.85(16)
Cl1 Ni N1 C1 78.53(16)
C1 N1 C7 N4 0.38(17)
Ni N1 C7 N4 170.49(10)
C1 N1 C7 C8 -179.75(13)
Ni N1 C7 C8 -9.64(17)
C6 N4 C7 N1 -0.44(17)
C27 N4 C7 N1 -178.69(16)
C6 N4 C7 C8 179.71(15)
C27 N4 C7 C8 1.5(3)
N2 Ni N3 C13 -6.50(11)
N1 Ni N3 C13 -31.66(17)
Cl2 Ni N3 C13 -161.01(11)
Cl1 Ni N3 C13 88.70(11)
N2 Ni N3 C15 174.90(14)
N1 Ni N3 C15 149.73(13)
Cl2 Ni N3 C15 20.38(14)
Cl1 Ni N3 C15 -89.90(14)
C12 N2 C8 C9 1.9(2)
Ni N2 C8 C9 -174.09(13)
C12 N2 C8 C7 -177.62(13)
Ni N2 C8 C7 6.39(17)
N1 C7 C8 N2 2.67(19)
N4 C7 C8 N2 -177.49(14)
N1 C7 C8 C9 -176.80(17)
N4 C7 C8 C9 3.0(3)
C8 N2 C12 C11 -1.5(2)
Ni N2 C12 C11 174.55(14)
C8 N2 C12 C13 176.68(14)
Ni N2 C12 C13 -7.31(18)
C15 N3 C13 C12 -176.45(14)
Ni N3 C13 C12 4.80(18)
C15 N3 C13 C14 1.9(3)
Ni N3 C13 C14 -176.82(14)
N2 C12 C13 N3 1.1(2)
C11 C12 C13 N3 179.19(17)
N2 C12 C13 C14 -177.39(15)
C11 C12 C13 C14 0.7(3)
C7 N4 C6 C5 -178.46(18)
C27 N4 C6 C5 -0.1(3)
C7 N4 C6 C1 0.31(17)
C27 N4 C6 C1 178.66(16)
C7 N1 C1 C2 178.60(17)
Ni N1 C1 C2 12.9(3)
C7 N1 C1 C6 -0.16(16)
Ni N1 C1 C6 -165.91(12)
N4 C6 C1 N1 -0.09(17)
C5 C6 C1 N1 178.84(15)
N4 C6 C1 C2 -178.99(15)
C5 C6 C1 C2 -0.1(2)
C19 C20 C15 C16 -2.1(3)
C21 C20 C15 C16 176.96(18)
C19 C20 C15 N3 177.80(16)
C21 C20 C15 N3 -3.2(3)
C13 N3 C15 C16 94.57(18)
Ni N3 C15 C16 -86.87(17)
C13 N3 C15 C20 -85.31(19)
Ni N3 C15 C20 93.24(17)
C20 C15 C16 C17 3.0(3)
N3 C15 C16 C17 -176.90(15)
C20 C15 C16 C24 -178.24(17)
N3 C15 C16 C24 1.9(2)
N1 C1 C2 C3 -178.26(17)
C6 C1 C2 C3 0.4(3)
N4 C6 C5 C4 178.24(18)
C1 C6 C5 C4 -0.4(3)
N2 C8 C9 C10 -0.5(3)
C7 C8 C9 C10 178.93(18)
N2 C12 C11 C10 -0.4(3)
C13 C12 C11 C10 -178.30(18)
C8 C9 C10 C11 -1.3(3)
C12 C11 C10 C9 1.8(3)
C19 C18 C17 C16 -1.2(3)
C15 C16 C17 C18 -1.3(3)
C24 C16 C17 C18 179.89(19)
C1 C2 C3 C4 -0.2(3)
C19 C20 C21 C23 64.4(3)
C15 C20 C21 C23 -114.6(2)
C19 C20 C21 C22 -59.9(3)
C15 C20 C21 C22 121.1(2)
C6 C5 C4 C3 0.5(3)
C2 C3 C4 C5 -0.2(3)
C15 C16 C24 C25 -109.1(2)
C17 C16 C24 C25 69.7(3)
C15 C16 C24 C26 125.58(19)
C17 C16 C24 C26 -55.7(2)
C17 C18 C19 C20 2.2(3)
C15 C20 C19 C18 -0.6(3)
C21 C20 C19 C18 -179.6(2)
